data_2224520
loop_
_publ_author_name
'Chen, Lian-Mei'
'Kang, Tai-Ran'

_publ_section_title
;
 3-(1-Naphthyl)-<i>N</i>-phenyloxirane-2-carboxamide
;
_journal_coeditor_code XU2678
_journal_issue 12
_journal_name_full 'Acta Crystallographica Section E'
_journal_page_first o3137
_journal_paper_doi 10.1107/S1600536809048752
_journal_volume 65
_journal_year 2009
_chemical_formula_iupac 'C19 H15 N O2'
_chemical_formula_moiety 'C19 H15 N O2'
_chemical_formula_sum 'C19 H15 N O2'
_chemical_formula_weight 289.32
_chemical_name_systematic
;
3-(1-Naphthyl)-<i>N</i>-phenyloxirane-2-carboxamide
;
_space_group_IT_number 19
_symmetry_cell_setting orthorhombic
_symmetry_space_group_name_Hall 'P 2ac 2ab'
_symmetry_space_group_name_H-M 'P 21 21 21'
_atom_sites_solution_hydrogens geom
_atom_sites_solution_primary direct
_atom_sites_solution_secondary difmap
_audit_creation_method SHELXL-97
_cell_angle_alpha 90.00
_cell_angle_beta 90.00
_cell_angle_gamma 90.00
_cell_formula_units_Z 4
_cell_length_a 6.62890(10)
_cell_length_b 10.03500(10)
_cell_length_c 23.2033(3)
_cell_measurement_reflns_used 9381
_cell_measurement_temperature 290(2)
_cell_measurement_theta_max 72.1080
_cell_measurement_theta_min 3.8050
_cell_volume 1543.51(3)
_computing_cell_refinement 'CrysAlis Pro (Oxford Diffraction, 2009)'
_computing_data_collection 'CrysAlis Pro (Oxford Diffraction, 2009)'
_computing_data_reduction 'CrysAlis Pro (Oxford Diffraction, 2009)'
_computing_molecular_graphics 'ORTEP-3 (Farrugia, 1997)'
_computing_publication_material 'SHELXL97 (Sheldrick, 2008)'
_computing_structure_refinement 'SHELXL97 (Sheldrick, 2008)'
_computing_structure_solution 'SHELXS97 (Sheldrick, 2008)'
_diffrn_ambient_temperature 290(2)
_diffrn_detector_area_resol_mean 15.9149
_diffrn_measured_fraction_theta_full 0.998
_diffrn_measured_fraction_theta_max 0.998
_diffrn_measurement_device_type 'Oxford Diffraction Gemini S Ultra'
_diffrn_measurement_method '\w scans'
_diffrn_radiation_monochromator mirror
_diffrn_radiation_source 'Enhance Ultra (Cu) X-ray Source'
_diffrn_radiation_type CuK\a
_diffrn_radiation_wavelength 1.54184
_diffrn_reflns_av_R_equivalents 0.0313
_diffrn_reflns_av_sigmaI/netI 0.0139
_diffrn_reflns_limit_h_max 8
_diffrn_reflns_limit_h_min -6
_diffrn_reflns_limit_k_max 12
_diffrn_reflns_limit_k_min -12
_diffrn_reflns_limit_l_max 28
_diffrn_reflns_limit_l_min -26
_diffrn_reflns_number 13761
_diffrn_reflns_theta_full 72.27
_diffrn_reflns_theta_max 72.27
_diffrn_reflns_theta_min 3.81
_diffrn_standards_number 0
_exptl_absorpt_coefficient_mu 0.648
_exptl_absorpt_correction_T_max 0.8294
_exptl_absorpt_correction_T_min 0.7817
_exptl_absorpt_correction_type multi-scan
_exptl_absorpt_process_details
;
(CrysAlis Pro; Oxford Diffraction, 2009)
;
_exptl_crystal_colour colorless
_exptl_crystal_density_diffrn 1.245
_exptl_crystal_density_method 'not measured'
_exptl_crystal_description block
_exptl_crystal_F_000 608
_exptl_crystal_size_max 0.40
_exptl_crystal_size_mid 0.36
_exptl_crystal_size_min 0.30
_refine_diff_density_max 0.078
_refine_diff_density_min -0.127
_refine_ls_extinction_method none
_refine_ls_goodness_of_fit_ref 1.081
_refine_ls_hydrogen_treatment mixed
_refine_ls_matrix_type full
_refine_ls_number_parameters 203
_refine_ls_number_reflns 1783
_refine_ls_number_restraints 0
_refine_ls_restrained_S_all 1.081
_refine_ls_R_factor_all 0.0342
_refine_ls_R_factor_gt 0.0320
_refine_ls_shift/su_max 0.000
_refine_ls_shift/su_mean 0.000
_refine_ls_structure_factor_coef Fsqd
_refine_ls_weighting_details 'calc w=1/[\s^2^(Fo^2^)+(0.0641P)^2^+0.0314P] where P=(Fo^2^+2Fc^2^)/3'
_refine_ls_weighting_scheme calc
_refine_ls_wR_factor_gt 0.0916
_refine_ls_wR_factor_ref 0.0930
_reflns_number_gt 1641
_reflns_number_total 1783
_reflns_threshold_expression I>2sigma(I)
_cod_data_source_file xu2678.cif
_cod_data_source_block I
_cod_depositor_comments
;
The following automatic conversions were performed:
'_symmetry_cell_setting' value 'Orthorhombic' changed to 'orthorhombic'
according to '/home/saulius/struct/CIF-dictionaries/cif_core.dic'
dictionary named 'cif_core.dic' version 2.4.1 from 2010-06-29.

Automatic conversion script
Id: cif_fix_enum 1527 2010-12-29 10:47:43Z saulius 

The following automatic conversions were performed:

'_symmetry_cell_setting' value 'Orthorhombic' changed to
'orthorhombic' according to
/home/saulius/struct/CIF-dictionaries/cif_core.dic dictionary named
'cif_core.dic' version 2.4.1 from 2010-06-29.

Automatic conversion script
Id: cif_fix_values 1715 2011-07-08 13:25:40Z adriana 
;
_cod_database_code 2224520
_cod_database_fobs_code 2224520

loop_
_symmetry_equiv_pos_as_xyz
'x, y, z'
'-x+1/2, -y, z+1/2'
'x+1/2, -y+1/2, -z'
'-x, y+1/2, -z+1/2'

loop_
_atom_site_type_symbol
_atom_site_label
_atom_site_fract_x
_atom_site_fract_y
_atom_site_fract_z
_atom_site_U_iso_or_equiv
_atom_site_adp_type
_atom_site_calc_flag
_atom_site_refinement_flags
_atom_site_occupancy
_atom_site_disorder_assembly
_atom_site_disorder_group
O O1 1.20270(19) 0.10810(12) 0.82723(5) 0.0681(3) Uani d . 1 . .
O O2 1.0096(2) 0.38001(11) 0.74225(7) 0.0738(4) Uani d . 1 . .
N N1 0.8951(2) 0.16688(13) 0.74912(6) 0.0534(3) Uani d . 1 . .
H H4 0.926(3) 0.092(2) 0.7622(8) 0.065(5) Uiso d . 1 . .
C C1 0.3564(3) 0.1625(3) 0.65510(8) 0.0820(6) Uani d . 1 . .
H H1 0.2376 0.1592 0.6339 0.098 Uiso calc R 1 . .
C C2 0.4104(3) 0.0578(2) 0.68938(9) 0.0750(5) Uani d . 1 . .
H H2 0.3275 -0.0168 0.6917 0.090 Uiso calc R 1 . .
C C3 0.5874(3) 0.06219(17) 0.72067(8) 0.0619(4) Uani d . 1 . .
H H3 0.6224 -0.0090 0.7443 0.074 Uiso calc R 1 . .
C C4 0.7135(2) 0.17226(15) 0.71700(6) 0.0521(3) Uani d . 1 . .
C C5 0.6590(3) 0.27941(19) 0.68282(8) 0.0659(4) Uani d . 1 . .
H H5 0.7411 0.3543 0.6804 0.079 Uiso calc R 1 . .
C C6 0.4786(3) 0.2728(2) 0.65216(9) 0.0806(6) Uani d . 1 . .
H H6 0.4402 0.3445 0.6292 0.097 Uiso calc R 1 . .
C C7 1.0258(2) 0.26612(14) 0.75961(7) 0.0523(3) Uani d . 1 . .
C C8 1.2046(2) 0.23071(15) 0.79612(7) 0.0558(4) Uani d . 1 . .
H H8 1.3359 0.2573 0.7805 0.067 Uiso calc R 1 . .
C C9 1.1896(2) 0.23005(17) 0.85940(8) 0.0597(4) Uani d . 1 . .
H H9 1.3135 0.2555 0.8797 0.072 Uiso calc R 1 . .
C C10 0.9999(3) 0.25565(18) 0.89182(7) 0.0588(4) Uani d . 1 . .
C C11 0.8539(3) 0.1600(2) 0.89662(8) 0.0738(5) Uani d . 1 . .
H H11 0.8689 0.0791 0.8776 0.089 Uiso calc R 1 . .
C C12 0.6808(3) 0.1835(3) 0.93030(9) 0.0855(7) Uani d . 1 . .
H H12 0.5819 0.1181 0.9330 0.103 Uiso calc R 1 . .
C C13 0.6567(3) 0.2994(3) 0.95855(9) 0.0854(7) Uani d . 1 . .
H H13 0.5414 0.3127 0.9807 0.103 Uiso calc R 1 . .
C C14 0.8028(3) 0.4013(2) 0.95534(7) 0.0718(5) Uani d . 1 . .
C C15 0.9780(3) 0.38002(19) 0.92061(7) 0.0587(4) Uani d . 1 . .
C C16 1.1212(3) 0.4825(2) 0.91701(8) 0.0690(4) Uani d . 1 . .
H H16 1.2345 0.4710 0.8939 0.083 Uiso calc R 1 . .
C C17 1.0979(4) 0.5988(3) 0.94673(10) 0.0880(6) Uani d . 1 . .
H H17 1.1938 0.6659 0.9432 0.106 Uiso calc R 1 . .
C C18 0.9322(5) 0.6176(3) 0.98222(11) 0.1012(8) Uani d . 1 . .
H H18 0.9205 0.6956 1.0036 0.121 Uiso calc R 1 . .
C C19 0.7874(4) 0.5231(3) 0.98595(9) 0.0927(7) Uani d . 1 . .
H H19 0.6752 0.5383 1.0091 0.111 Uiso calc R 1 . .

loop_
_atom_site_aniso_label
_atom_site_aniso_U_11
_atom_site_aniso_U_22
_atom_site_aniso_U_33
_atom_site_aniso_U_12
_atom_site_aniso_U_13
_atom_site_aniso_U_23
O1 0.0674(7) 0.0523(6) 0.0846(7) 0.0119(6) -0.0146(6) -0.0057(5)
O2 0.0694(7) 0.0412(6) 0.1109(10) -0.0041(6) -0.0195(7) 0.0016(6)
N1 0.0506(7) 0.0396(6) 0.0700(7) -0.0001(5) -0.0054(6) -0.0003(6)
C1 0.0604(10) 0.1084(17) 0.0771(11) 0.0011(11) -0.0134(9) -0.0229(12)
C2 0.0523(9) 0.0768(12) 0.0960(13) -0.0071(9) 0.0031(9) -0.0250(11)
C3 0.0518(8) 0.0524(8) 0.0814(10) -0.0007(7) 0.0049(7) -0.0099(8)
C4 0.0486(8) 0.0488(7) 0.0590(8) 0.0025(7) 0.0020(6) -0.0085(6)
C5 0.0660(10) 0.0609(9) 0.0707(9) -0.0014(8) -0.0075(8) 0.0042(8)
C6 0.0768(12) 0.0928(14) 0.0722(11) 0.0095(12) -0.0161(10) 0.0058(10)
C7 0.0491(8) 0.0411(7) 0.0666(8) 0.0019(6) -0.0003(7) -0.0092(6)
C8 0.0455(7) 0.0464(7) 0.0754(9) 0.0041(7) -0.0016(7) -0.0099(7)
C9 0.0476(8) 0.0591(8) 0.0725(9) 0.0031(7) -0.0106(7) -0.0094(7)
C10 0.0505(8) 0.0687(9) 0.0571(8) 0.0000(8) -0.0086(7) 0.0031(7)
C11 0.0653(10) 0.0803(12) 0.0757(10) -0.0129(10) -0.0124(9) 0.0083(10)
C12 0.0612(11) 0.1093(17) 0.0859(13) -0.0194(13) -0.0057(10) 0.0263(13)
C13 0.0564(11) 0.131(2) 0.0693(10) 0.0054(12) 0.0082(9) 0.0238(12)
C14 0.0595(10) 0.1020(14) 0.0539(8) 0.0149(11) 0.0018(7) 0.0095(9)
C15 0.0531(8) 0.0723(10) 0.0505(7) 0.0054(8) -0.0034(6) 0.0030(7)
C16 0.0660(10) 0.0751(11) 0.0658(9) -0.0003(9) -0.0002(8) -0.0080(9)
C17 0.0988(16) 0.0799(13) 0.0853(12) -0.0038(13) -0.0017(12) -0.0181(11)
C18 0.120(2) 0.1003(17) 0.0831(13) 0.0244(18) 0.0033(14) -0.0278(13)
C19 0.0897(15) 0.1226(19) 0.0658(10) 0.0355(16) 0.0118(11) -0.0050(12)

loop_
_atom_type_symbol
_atom_type_description
_atom_type_scat_dispersion_real
_atom_type_scat_dispersion_imag
_atom_type_scat_source
C C 0.0181 0.0091 'International Tables Vol C Tables 4.2.6.8 and 6.1.1.4'
H H 0.0000 0.0000 'International Tables Vol C Tables 4.2.6.8 and 6.1.1.4'
N N 0.0311 0.0180 'International Tables Vol C Tables 4.2.6.8 and 6.1.1.4'
O O 0.0492 0.0322 'International Tables Vol C Tables 4.2.6.8 and 6.1.1.4'

loop_
_geom_angle_atom_site_label_1
_geom_angle_atom_site_label_2
_geom_angle_atom_site_label_3
_geom_angle_site_symmetry_1
_geom_angle_site_symmetry_3
_geom_angle
_geom_angle_publ_flag
C8 O1 C9 . . 61.87(10) ?
C7 N1 C4 . . 127.99(14) ?
C7 N1 H4 . . 116.1(15) ?
C4 N1 H4 . . 115.8(15) ?
C2 C1 C6 . . 119.65(18) ?
C2 C1 H1 . . 120.2 ?
C6 C1 H1 . . 120.2 ?
C1 C2 C3 . . 120.29(19) ?
C1 C2 H2 . . 119.9 ?
C3 C2 H2 . . 119.9 ?
C2 C3 C4 . . 120.33(18) ?
C2 C3 H3 . . 119.8 ?
C4 C3 H3 . . 119.8 ?
C5 C4 C3 . . 119.75(15) ?
C5 C4 N1 . . 123.56(15) ?
C3 C4 N1 . . 116.68(14) ?
C4 C5 C6 . . 118.67(18) ?
C4 C5 H5 . . 120.7 ?
C6 C5 H5 . . 120.7 ?
C1 C6 C5 . . 121.3(2) ?
C1 C6 H6 . . 119.4 ?
C5 C6 H6 . . 119.4 ?
O2 C7 N1 . . 125.45(15) ?
O2 C7 C8 . . 118.66(14) ?
N1 C7 C8 . . 115.89(13) ?
O1 C8 C9 . . 59.38(10) ?
O1 C8 C7 . . 118.91(13) ?
C9 C8 C7 . . 120.76(13) ?
O1 C8 H8 . . 115.4 ?
C9 C8 H8 . . 115.4 ?
C7 C8 H8 . . 115.4 ?
O1 C9 C8 . . 58.75(10) ?
O1 C9 C10 . . 117.46(15) ?
C8 C9 C10 . . 124.10(14) ?
O1 C9 H9 . . 114.9 ?
C8 C9 H9 . . 114.9 ?
C10 C9 H9 . . 114.9 ?
C11 C10 C15 . . 120.32(16) ?
C11 C10 C9 . . 121.23(17) ?
C15 C10 C9 . . 118.36(15) ?
C10 C11 C12 . . 120.3(2) ?
C10 C11 H11 . . 119.8 ?
C12 C11 H11 . . 119.8 ?
C13 C12 C11 . . 120.8(2) ?
C13 C12 H12 . . 119.6 ?
C11 C12 H12 . . 119.6 ?
C12 C13 C14 . . 121.31(19) ?
C12 C13 H13 . . 119.3 ?
C14 C13 H13 . . 119.3 ?
C13 C14 C19 . . 123.3(2) ?
C13 C14 C15 . . 118.65(19) ?
C19 C14 C15 . . 118.0(2) ?
C16 C15 C10 . . 123.11(16) ?
C16 C15 C14 . . 118.30(18) ?
C10 C15 C14 . . 118.59(17) ?
C17 C16 C15 . . 121.4(2) ?
C17 C16 H16 . . 119.3 ?
C15 C16 H16 . . 119.3 ?
C16 C17 C18 . . 120.5(2) ?
C16 C17 H17 . . 119.8 ?
C18 C17 H17 . . 119.8 ?
C19 C18 C17 . . 120.4(2) ?
C19 C18 H18 . . 119.8 ?
C17 C18 H18 . . 119.8 ?
C18 C19 C14 . . 121.4(2) ?
C18 C19 H19 . . 119.3 ?
C14 C19 H19 . . 119.3 ?

loop_
_geom_bond_atom_site_label_1
_geom_bond_atom_site_label_2
_geom_bond_site_symmetry_2
_geom_bond_distance
_geom_bond_publ_flag
O1 C8 . 1.4266(19) ?
O1 C9 . 1.436(2) ?
O2 C7 . 1.217(2) ?
N1 C7 . 1.342(2) ?
N1 C4 . 1.417(2) ?
N1 H4 . 0.84(2) ?
C1 C2 . 1.365(3) ?
C1 C6 . 1.373(3) ?
C1 H1 . 0.9300 ?
C2 C3 . 1.381(3) ?
C2 H2 . 0.9300 ?
C3 C4 . 1.388(2) ?
C3 H3 . 0.9300 ?
C4 C5 . 1.384(2) ?
C5 C6 . 1.393(3) ?
C5 H5 . 0.9300 ?
C6 H6 . 0.9300 ?
C7 C8 . 1.499(2) ?
C8 C9 . 1.472(2) ?
C8 H8 . 0.9800 ?
C9 C10 . 1.488(2) ?
C9 H9 . 0.9800 ?
C10 C11 . 1.367(3) ?
C10 C15 . 1.423(2) ?
C11 C12 . 1.408(3) ?
C11 H11 . 0.9300 ?
C12 C13 . 1.345(4) ?
C12 H12 . 0.9300 ?
C13 C14 . 1.410(3) ?
C13 H13 . 0.9300 ?
C14 C19 . 1.417(4) ?
C14 C15 . 1.429(2) ?
C15 C16 . 1.402(3) ?
C16 C17 . 1.364(3) ?
C16 H16 . 0.9300 ?
C17 C18 . 1.386(4) ?
C17 H17 . 0.9300 ?
C18 C19 . 1.352(4) ?
C18 H18 . 0.9300 ?
C19 H19 . 0.9300 ?

loop_
_geom_hbond_atom_site_label_D
_geom_hbond_atom_site_label_H
_geom_hbond_atom_site_label_A
_geom_hbond_site_symmetry_A
_geom_hbond_distance_DH
_geom_hbond_distance_HA
_geom_hbond_distance_DA
_geom_hbond_angle_DHA
N1 H4 O2 4_746 0.84(2) 2.17(2) 2.9540(10) 155.7(18)
C5 H5 O1 4_756 0.93 2.58 3.431(2) 152.5(3)

loop_
_geom_torsion_atom_site_label_1
_geom_torsion_atom_site_label_2
_geom_torsion_atom_site_label_3
_geom_torsion_atom_site_label_4
_geom_torsion_site_symmetry_1
_geom_torsion_site_symmetry_2
_geom_torsion_site_symmetry_3
_geom_torsion_site_symmetry_4
_geom_torsion
_geom_torsion_publ_flag
C6 C1 C2 C3 . . . . -0.4(3) ?
C1 C2 C3 C4 . . . . -0.8(3) ?
C2 C3 C4 C5 . . . . 1.5(2) ?
C2 C3 C4 N1 . . . . -178.11(15) ?
C7 N1 C4 C5 . . . . 11.2(2) ?
C7 N1 C4 C3 . . . . -169.22(16) ?
C3 C4 C5 C6 . . . . -0.9(3) ?
N1 C4 C5 C6 . . . . 178.69(16) ?
C2 C1 C6 C5 . . . . 1.0(3) ?
C4 C5 C6 C1 . . . . -0.4(3) ?
C4 N1 C7 O2 . . . . -0.7(3) ?
C4 N1 C7 C8 . . . . 179.01(13) ?
C9 O1 C8 C7 . . . . -110.62(15) ?
O2 C7 C8 O1 . . . . 165.96(15) ?
N1 C7 C8 O1 . . . . -13.7(2) ?
O2 C7 C8 C9 . . . . 96.3(2) ?
N1 C7 C8 C9 . . . . -83.36(18) ?
C8 O1 C9 C10 . . . . 115.07(16) ?
C7 C8 C9 O1 . . . . 107.55(15) ?
O1 C8 C9 C10 . . . . -103.91(18) ?
C7 C8 C9 C10 . . . . 3.6(2) ?
O1 C9 C10 C11 . . . . 7.8(2) ?
C8 C9 C10 C11 . . . . 77.1(2) ?
O1 C9 C10 C15 . . . . -175.59(13) ?
C8 C9 C10 C15 . . . . -106.34(18) ?
C15 C10 C11 C12 . . . . -0.3(3) ?
C9 C10 C11 C12 . . . . 176.26(16) ?
C10 C11 C12 C13 . . . . -0.5(3) ?
C11 C12 C13 C14 . . . . 0.2(3) ?
C12 C13 C14 C19 . . . . -177.7(2) ?
C12 C13 C14 C15 . . . . 0.8(3) ?
C11 C10 C15 C16 . . . . -179.42(17) ?
C9 C10 C15 C16 . . . . 4.0(2) ?
C11 C10 C15 C14 . . . . 1.2(2) ?
C9 C10 C15 C14 . . . . -175.40(14) ?
C13 C14 C15 C16 . . . . 179.15(17) ?
C19 C14 C15 C16 . . . . -2.3(2) ?
C13 C14 C15 C10 . . . . -1.5(2) ?
C19 C14 C15 C10 . . . . 177.07(16) ?
C10 C15 C16 C17 . . . . -177.89(18) ?
C14 C15 C16 C17 . . . . 1.5(3) ?
C15 C16 C17 C18 . . . . 1.1(4) ?
C16 C17 C18 C19 . . . . -2.7(4) ?
C17 C18 C19 C14 . . . . 1.8(4) ?
C13 C14 C19 C18 . . . . 179.2(2) ?
C15 C14 C19 C18 . . . . 0.7(3) ?

loop_
_cod_related_entry_id
_cod_related_entry_database
_cod_related_entry_code
1 ChemSpider 24743898
